data_1506831
loop_
_publ_author_name
'Shiomi, Daisuke'
'Nozaki, Mikito'
'Ise, Tomoaki'
'Sato, Kazunobu'
'Takui, Takeji'

_publ_section_title
;
 Cytosine-Substituted Nitronylnitroxide Radical:&#x00A0; A Key Component
 for Bio-Inspired Molecule-Based Magnetics
;
_journal_issue 43
_journal_name_full 'The Journal of Physical Chemistry B'
_journal_page_first 16606
_journal_paper_doi 10.1021/jp046621m
_journal_volume 108
_journal_year 2004
_chemical_formula_sum 'C18 H22 N5 O3'
_chemical_formula_weight 356.40
_chemical_name_systematic
; 
4-Amino-1-[3-(1-oxyl-3-oxido-4,4,5,5-tetramethyl-
imidazolidin-2-yl)-benzyl]-1H-pyrimidin-2-one
;
_space_group_IT_number 2
_symmetry_cell_setting triclinic
_symmetry_Int_Tables_number 2
_symmetry_space_group_name_Hall '-P 1'
_symmetry_space_group_name_H-M 'P -1'
_audit_creation_method 'by CrystalStructure 3.6.0'
_cell_angle_alpha 78.023(8)
_cell_angle_beta 75.20(2)
_cell_angle_gamma 78.00(2)
_cell_formula_units_Z 4
_cell_length_a 6.97800(10)
_cell_length_b 14.5287(10)
_cell_length_c 20.0342(11)
_cell_measurement_reflns_used 3816
_cell_measurement_temperature 193.1
_cell_measurement_theta_max 27.5
_cell_measurement_theta_min 4.0
_cell_volume 1895.0(3)
_computing_cell_refinement CrystalClear
_computing_data_collection CrystalClear
_computing_data_reduction CrystalStructure
_computing_publication_material 'CrystalStructure 3.6.0'
_computing_structure_refinement CRYSTALS
_computing_structure_solution SIR92
_diffrn_detector_area_resol_mean 7.31
_diffrn_measured_fraction_theta_full 0.9580
_diffrn_measured_fraction_theta_max 0.9580
_diffrn_measurement_device_type 'Rigaku Mercury'
_diffrn_measurement_method \w
_diffrn_radiation_type 'Mo K\a'
_diffrn_radiation_wavelength 0.7107
_diffrn_reflns_av_R_equivalents 0.052
_diffrn_reflns_limit_h_max 5
_diffrn_reflns_limit_h_min -9
_diffrn_reflns_limit_k_max 18
_diffrn_reflns_limit_k_min -18
_diffrn_reflns_limit_l_max 26
_diffrn_reflns_limit_l_min -24
_diffrn_reflns_number 15025
_diffrn_reflns_theta_full 27.49
_diffrn_reflns_theta_max 27.49
_exptl_absorpt_coefficient_mu 0.088
_exptl_absorpt_correction_T_max 0.983
_exptl_absorpt_correction_T_min 0.688
_exptl_absorpt_correction_type multi-scan
_exptl_absorpt_process_details 'Jacobson, R. (1998) Private communication'
_exptl_crystal_colour blue
_exptl_crystal_density_diffrn 1.249
_exptl_crystal_density_method 'not measured'
_exptl_crystal_description needle
_exptl_crystal_F_000 756.00
_exptl_crystal_preparation methanol
_exptl_crystal_size_max 0.40
_exptl_crystal_size_mid 0.10
_exptl_crystal_size_min 0.05
_refine_diff_density_max 0.93
_refine_diff_density_min -0.48
_refine_ls_extinction_method none
_refine_ls_goodness_of_fit_ref 1.000
_refine_ls_hydrogen_treatment refall
_refine_ls_number_parameters 513
_refine_ls_number_reflns 4180
_refine_ls_R_factor_gt 0.1210
_refine_ls_shift/su_max 0.0000
_refine_ls_structure_factor_coef F
_refine_ls_weighting_details 'w = 1/[0.0364Fo^2^ + 1.0000\s(Fo^2^)]'
_refine_ls_weighting_scheme calc
_refine_ls_wR_factor_ref 0.2070
_reflns_number_gt 4093
_reflns_number_total 8326
_reflns_threshold_expression F^2^>2.0\s(F^2^)
_cod_data_source_file jp046621msi20040729_024041.cif
_cod_data_source_block global
_cod_original_cell_volume 1895.0(2)
_cod_original_formula_sum 'C36 H44 N10 O6 '
_cod_database_code 1506831

loop_
_symmetry_equiv_pos_site_id
_symmetry_equiv_pos_as_xyz
1 +X,+Y,+Z
2 -X,-Y,-Z

loop_
_atom_site_label
_atom_site_type_symbol
_atom_site_fract_x
_atom_site_fract_y
_atom_site_fract_z
_atom_site_U_iso_or_equiv
_atom_site_adp_type
_atom_site_occupancy
_atom_site_symmetry_multiplicity
_atom_site_calc_flag
_atom_site_refinement_flags
O(1) O 1.3953(7) 0.1322(3) -0.0254(3) 0.038(1) Uani 1.00 1 d .
O(2) O 1.0465(11) 0.4376(4) -0.0636(4) 0.067(2) Uani 1.00 1 d .
O(3) O 0.7485(7) -0.0158(4) 0.2334(3) 0.039(2) Uani 1.00 1 d .
O(4) O 0.7964(10) 0.4476(4) 0.4587(4) 0.083(2) Uani 1.00 1 d .
O(5) O 1.206(2) 0.5999(11) 0.2699(9) 0.093(6) Uiso 0.55 1 d P
O(6) O 1.065(2) 0.6151(8) 0.2409(6) 0.036(4) Uiso 0.45 1 d P
O(7) O 1.1683(8) 0.1187(4) 0.5156(3) 0.047(2) Uani 1.00 1 d .
N(1) N 1.3518(9) 0.2208(4) -0.0474(3) 0.031(2) Uani 1.00 1 d .
N(2) N 1.1866(11) 0.3667(5) -0.0641(4) 0.045(2) Uani 1.00 1 d .
N(3) N 0.5639(8) 0.0170(4) 0.1507(3) 0.028(2) Uani 1.00 1 d .
N(4) N 0.4168(8) -0.0301(4) 0.2710(3) 0.027(1) Uani 1.00 1 d .
N(5) N 0.0829(8) -0.0398(4) 0.3043(3) 0.032(2) Uani 1.00 1 d .
N(6) N 0.8609(12) 0.5137(5) 0.4113(4) 0.070(2) Uani 1.00 1 d .
N(7) N 0.970(2) 0.5940(7) 0.3049(6) 0.025(4) Uiso 0.52 1 d P
N(8) N 1.070(2) 0.5862(9) 0.3288(7) 0.034(5) Uiso 0.48 1 d P
N(9) N 0.9900(8) 0.1381(4) 0.4320(3) 0.027(2) Uani 1.00 1 d .
N(10) N 0.8393(8) 0.0997(4) 0.5521(3) 0.031(2) Uani 1.00 1 d .
N(11) N 0.5090(9) 0.0805(4) 0.5853(3) 0.037(2) Uani 1.00 1 d .
C(1) C 0.8813(13) 0.3180(6) 0.0674(5) 0.054(3) Uani 1.00 1 d .
C(2) C 0.717(1) 0.2924(6) 0.1168(5) 0.064(3) Uani 1.00 1 d .
C(3) C 0.6730(11) 0.2008(6) 0.1282(5) 0.047(2) Uani 1.00 1 d .
C(4) C 0.7901(10) 0.1344(5) 0.0883(4) 0.034(2) Uani 1.00 1 d .
C(5) C 0.9580(10) 0.1596(5) 0.0380(3) 0.029(2) Uani 1.00 1 d .
C(6) C 1.0043(11) 0.2506(5) 0.0266(4) 0.034(2) Uani 1.00 1 d .
C(7) C 1.1787(11) 0.2776(5) -0.0264(4) 0.032(2) Uani 1.00 1 d .
C(8) C 1.398(1) 0.3765(5) -0.1018(4) 0.046(2) Uani 1.00 1 d .
C(9) C 1.4873(12) 0.2706(5) -0.1097(4) 0.038(2) Uani 1.00 1 d .
C(10) C 1.400(2) 0.4439(7) -0.1723(5) 0.070(3) Uani 1.00 1 d .
C(11) C 1.488(2) 0.4138(7) -0.0547(6) 0.069(3) Uani 1.00 1 d .
C(12) C 1.7031(13) 0.2396(8) -0.1059(5) 0.066(3) Uani 1.00 1 d .
C(13) C 1.449(2) 0.2428(6) -0.1752(4) 0.058(3) Uani 1.00 1 d .
C(14) C 0.7420(10) 0.0366(5) 0.0958(4) 0.033(2) Uani 1.00 1 d .
C(15) C 0.5813(10) -0.0098(5) 0.2216(4) 0.028(2) Uani 1.00 1 d .
C(16) C 0.2402(10) -0.0199(4) 0.2531(3) 0.026(2) Uani 1.00 1 d .
C(17) C 0.2165(10) 0.0138(5) 0.1832(4) 0.032(2) Uani 1.00 1 d .
C(18) C 0.3807(10) 0.0290(5) 0.1346(4) 0.031(2) Uani 1.00 1 d .
C(19) C 1.398(2) 0.4104(13) 0.3279(9) 0.040(5) Uiso 0.45 1 d P
C(20) C 1.537(2) 0.3324(10) 0.3139(8) 0.052(5) Uiso 0.58 1 d P
C(21) C 1.445(2) 0.2471(11) 0.3264(8) 0.039(5) Uiso 0.51 1 d P
C(22) C 1.251(2) 0.2405(9) 0.3585(7) 0.014(4) Uiso 0.44 1 d P
C(23) C 1.079(2) 0.3290(6) 0.3642(6) 0.074(3) Uani 1.00 1 d .
C(24) C 1.196(2) 0.4117(10) 0.3566(7) 0.028(4) Uiso 0.48 1 d P
C(25) C 1.057(2) 0.4986(10) 0.3681(7) 0.015(5) Uiso 0.39 1 d P
C(26) C 0.7627(11) 0.6144(5) 0.4109(4) 0.033(2) Uani 1.00 1 d .
C(27) C 0.9190(11) 0.6661(5) 0.3549(4) 0.031(2) Uani 1.00 1 d .
C(28) C 0.566(2) 0.6230(13) 0.3912(8) 0.144(6) Uani 1.00 1 d .
C(29) C 0.729(2) 0.6366(7) 0.4838(5) 0.086(4) Uani 1.00 1 d .
C(30) C 1.069(2) 0.6943(11) 0.3828(7) 0.121(6) Uani 1.00 1 d .
C(31) C 0.841(2) 0.7520(8) 0.3078(6) 0.082(4) Uani 1.00 1 d .
C(32) C 1.1719(11) 0.1503(5) 0.3755(4) 0.040(2) Uani 1.00 1 d .
C(33) C 1.0038(10) 0.1179(5) 0.5023(4) 0.033(2) Uani 1.00 1 d .
C(34) C 0.6671(10) 0.1013(4) 0.5334(4) 0.027(2) Uani 1.00 1 d .
C(35) C 0.6501(11) 0.1222(6) 0.4621(4) 0.040(2) Uani 1.00 1 d .
C(36) C 0.8163(11) 0.1385(5) 0.4141(4) 0.035(2) Uani 1.00 1 d .
C(37) C 1.067(2) 0.4179(10) 0.2357(7) 0.039(4) Uiso 0.55 1 d P
C(38) C 1.145(2) 0.3336(11) 0.2112(9) 0.030(5) Uiso 0.42 1 d P
C(39) C 1.165(2) 0.2472(11) 0.2602(8) 0.038(5) Uiso 0.49 1 d P
C(40) C 1.126(2) 0.2469(8) 0.3302(6) 0.030(4) Uiso 0.56 1 d P
C(41) C 1.017(2) 0.4191(8) 0.3099(6) 0.020(3) Uiso 0.52 1 d P
C(42) C 0.942(2) 0.5070(9) 0.3400(7) 0.040(4) Uiso 0.61 1 d P
H(1) H 0.9127 0.3803 0.0605 0.065 Uiso 1.00 1 c R
H(2) H 0.6332 0.3383 0.1436 0.072 Uiso 1.00 1 c R
H(3) H 0.5602 0.1846 0.1638 0.054 Uiso 1.00 1 c R
H(4) H 1.0405 0.1139 0.0107 0.033 Uiso 1.00 1 c R
H(5) H 1.4077 0.4081 -0.2078 0.083 Uiso 1.00 1 c R
H(6) H 1.5145 0.4748 -0.1837 0.083 Uiso 1.00 1 c R
H(7) H 1.2813 0.4900 -0.1687 0.083 Uiso 1.00 1 c R
H(8) H 1.4616 0.4815 -0.0643 0.088 Uiso 1.00 1 c R
H(9) H 1.6285 0.3923 -0.0624 0.088 Uiso 1.00 1 c R
H(10) H 1.4262 0.3926 -0.0074 0.088 Uiso 1.00 1 c R
H(11) H 1.7392 0.2809 -0.0818 0.077 Uiso 1.00 1 c R
H(12) H 1.7848 0.2422 -0.1519 0.077 Uiso 1.00 1 c R
H(13) H 1.7209 0.1762 -0.0813 0.077 Uiso 1.00 1 c R
H(14) H 1.5375 0.1860 -0.1858 0.068 Uiso 1.00 1 c R
H(15) H 1.4719 0.2926 -0.2139 0.068 Uiso 1.00 1 c R
H(16) H 1.3139 0.2325 -0.1659 0.068 Uiso 1.00 1 c R
H(17) H 0.8536 -0.0090 0.1064 0.038 Uiso 1.00 1 c R
H(18) H 0.7197 0.0296 0.0524 0.038 Uiso 1.00 1 c R
H(19) H 0.3708 0.0488 0.0872 0.039 Uiso 1.00 1 c R
H(20) H 0.0886 0.0249 0.1718 0.040 Uiso 1.00 1 c R
H(21) H 0.0991 -0.0623 0.3508 0.039 Uiso 1.00 1 c R
H(22) H -0.0460 -0.0309 0.2941 0.039 Uiso 1.00 1 c R
H(23) H 0.5809 0.6396 0.3419 0.172 Uiso 1.00 1 c R
H(24) H 0.4766 0.6723 0.4133 0.172 Uiso 1.00 1 c R
H(25) H 0.5129 0.5651 0.4070 0.172 Uiso 1.00 1 c R
H(26) H 0.6000 0.6237 0.5095 0.100 Uiso 1.00 1 c R
H(27) H 0.7351 0.7019 0.4814 0.100 Uiso 1.00 1 c R
H(28) H 0.8289 0.5979 0.5065 0.100 Uiso 1.00 1 c R
H(29) H 1.0839 0.6531 0.4253 0.153 Uiso 1.00 1 c R
H(30) H 1.0236 0.7580 0.3915 0.153 Uiso 1.00 1 c R
H(31) H 1.1941 0.6908 0.3500 0.153 Uiso 1.00 1 c R
H(32) H 0.9491 0.7843 0.2823 0.093 Uiso 1.00 1 c R
H(33) H 0.7420 0.7937 0.3346 0.093 Uiso 1.00 1 c R
H(34) H 0.7830 0.7321 0.2762 0.093 Uiso 1.00 1 c R
H(35) H 1.4454 0.4698 0.3167 0.048 Uiso 1.00 1 c R
H(36) H 1.6773 0.3334 0.2974 0.063 Uiso 1.00 1 c R
H(37) H 1.5275 0.1911 0.3116 0.047 Uiso 1.00 1 c R
H(38) H 1.0452 0.4756 0.2042 0.047 Uiso 1.00 1 c R
H(39) H 1.1861 0.3321 0.1624 0.036 Uiso 1.00 1 c R
H(40) H 1.2073 0.1879 0.2437 0.046 Uiso 1.00 1 c R
H(41) H 0.8117 0.1514 0.3660 0.044 Uiso 1.00 1 c R
H(42) H 0.5271 0.1223 0.4499 0.050 Uiso 1.00 1 c R
H(43) H 0.5219 0.0681 0.6325 0.046 Uiso 1.00 1 c R
H(44) H 0.3852 0.0777 0.5748 0.046 Uiso 1.00 1 c R

loop_
_atom_site_aniso_label
_atom_site_aniso_U_11
_atom_site_aniso_U_22
_atom_site_aniso_U_33
_atom_site_aniso_U_12
_atom_site_aniso_U_13
_atom_site_aniso_U_23
O(1) 0.042(3) 0.031(3) 0.031(3) -0.008(2) -0.003(2) 0.009(2)
O(2) 0.100(5) 0.029(3) 0.065(4) -0.002(3) -0.021(4) 0.003(3)
O(3) 0.027(3) 0.050(3) 0.036(3) -0.016(2) -0.008(2) 0.008(2)
O(4) 0.090(5) 0.028(3) 0.078(5) -0.006(3) 0.053(4) 0.015(3)
O(7) 0.030(3) 0.061(4) 0.053(4) -0.022(3) -0.019(3) 0.011(3)
N(1) 0.038(3) 0.034(3) 0.020(3) -0.018(3) -0.008(3) 0.008(2)
N(2) 0.061(5) 0.030(4) 0.045(4) -0.014(3) -0.009(3) -0.004(3)
N(3) 0.023(3) 0.031(3) 0.029(3) -0.010(2) -0.004(2) -0.002(2)
N(4) 0.019(3) 0.025(3) 0.031(3) -0.002(2) -0.004(2) 0.002(2)
N(5) 0.027(3) 0.039(3) 0.031(3) -0.017(3) -0.007(3) 0.004(3)
N(6) 0.077(6) 0.024(3) 0.066(5) -0.004(3) 0.053(4) 0.002(3)
N(9) 0.026(3) 0.021(3) 0.033(3) 0.000(2) -0.006(2) -0.005(2)
N(10) 0.027(3) 0.035(3) 0.035(3) -0.012(3) -0.012(3) -0.001(3)
N(11) 0.026(3) 0.049(4) 0.041(4) -0.010(3) -0.014(3) -0.004(3)
C(1) 0.061(6) 0.040(5) 0.061(6) -0.022(4) 0.013(5) -0.026(4)
C(2) 0.065(6) 0.036(5) 0.080(7) -0.006(4) 0.032(5) -0.045(5)
C(3) 0.034(4) 0.039(4) 0.061(5) -0.011(3) 0.019(4) -0.024(4)
C(4) 0.026(4) 0.026(4) 0.047(4) -0.007(3) -0.003(3) -0.004(3)
C(5) 0.029(4) 0.026(3) 0.028(4) -0.001(3) -0.003(3) -0.005(3)
C(6) 0.041(4) 0.026(4) 0.037(4) -0.013(3) -0.011(3) -0.000(3)
C(7) 0.038(4) 0.023(3) 0.033(4) -0.009(3) -0.004(3) 0.000(3)
C(8) 0.072(6) 0.038(4) 0.027(4) -0.028(4) 0.005(4) -0.003(3)
C(9) 0.046(5) 0.035(4) 0.031(4) -0.025(3) 0.004(3) 0.002(3)
C(10) 0.116(9) 0.043(5) 0.048(5) -0.039(6) -0.013(6) 0.019(4)
C(11) 0.083(7) 0.066(6) 0.071(7) -0.050(6) -0.000(6) -0.021(5)
C(12) 0.046(5) 0.094(8) 0.054(6) -0.037(5) -0.000(4) 0.010(5)
C(13) 0.091(7) 0.047(5) 0.032(4) -0.032(5) 0.004(5) -0.002(4)
C(14) 0.029(4) 0.033(4) 0.034(4) -0.011(3) 0.006(3) -0.010(3)
C(15) 0.023(4) 0.034(4) 0.029(4) -0.006(3) -0.008(3) -0.003(3)
C(16) 0.025(3) 0.024(3) 0.028(4) -0.004(3) -0.004(3) -0.008(3)
C(17) 0.025(4) 0.043(4) 0.031(4) -0.009(3) -0.007(3) -0.008(3)
C(18) 0.027(4) 0.038(4) 0.030(4) -0.008(3) -0.015(3) -0.001(3)
C(23) 0.086(7) 0.030(5) 0.078(7) -0.013(5) 0.041(6) -0.017(5)
C(26) 0.030(4) 0.033(4) 0.031(4) -0.004(3) -0.005(3) 0.004(3)
C(27) 0.037(4) 0.018(3) 0.035(4) -0.006(3) -0.003(3) 0.000(3)
C(28) 0.086(9) 0.21(2) 0.137(13) -0.101(11) -0.071(9) 0.114(12)
C(29) 0.157(12) 0.046(6) 0.046(6) -0.042(7) 0.026(6) -0.022(5)
C(30) 0.095(10) 0.19(2) 0.093(9) -0.115(11) -0.053(8) 0.068(10)
C(31) 0.075(7) 0.092(8) 0.065(7) -0.036(6) -0.026(6) 0.051(6)
C(32) 0.027(4) 0.037(4) 0.047(5) 0.000(3) -0.004(3) -0.000(4)
C(33) 0.030(4) 0.023(3) 0.046(4) -0.004(3) -0.011(3) -0.001(3)
C(34) 0.025(4) 0.018(3) 0.040(4) -0.004(3) -0.011(3) -0.005(3)
C(35) 0.029(4) 0.057(5) 0.040(4) -0.012(4) -0.011(3) -0.008(4)
C(36) 0.031(4) 0.046(4) 0.032(4) -0.007(3) -0.013(3) -0.005(3)

loop_
_atom_type_symbol
_atom_type_description
_atom_type_scat_dispersion_real
_atom_type_scat_dispersion_imag
_atom_type_scat_source
C C 0.003 0.002
;
International Tables for Crystallography
(1992, Vol. C, Tables 4.2.6.8 and 6.1.1.4)
;
H H 0.000 0.000
;
International Tables for Crystallography
(1992, Vol. C, Table 6.1.1.4)
;
N N 0.006 0.003
;
International Tables for Crystallography
(1992, Vol. C, Tables 4.2.6.8 and 6.1.1.4)
;
O O 0.011 0.006
;
International Tables for Crystallography
(1992, Vol. C, Tables 4.2.6.8 and 6.1.1.4)
;

loop_
_geom_angle_atom_site_label_1
_geom_angle_atom_site_label_2
_geom_angle_atom_site_label_3
_geom_angle
O(1) N(1) C(7) 126.4(5)
O(1) N(1) C(9) 121.2(5)
O(2) N(2) C(7) 127.6(7)
O(2) N(2) C(8) 121.4(6)
O(3) C(15) N(3) 117.2(5)
O(3) C(15) N(4) 124.3(6)
O(4) N(6) C(25) 120.7(8)
O(4) N(6) C(26) 121.4(6)
O(4) N(6) C(42) 126.1(9)
O(5) O(6) N(7) 80(1)
N(7) O(5) O(6) 51.4(9)
O(5) O(6) N(8) 49.5(9)
N(8) O(5) O(6) 85(1)
O(5) N(7) N(8) 53(1)
N(8) O(5) N(7) 34.3(9)
O(5) N(7) C(25) 86.4(9)
O(5) N(7) C(27) 101(1)
O(5) N(7) C(42) 112(1)
O(5) N(7) O(6) 47.9(9)
O(5) N(8) N(7) 91(1)
O(5) N(8) C(25) 122(1)
O(5) N(8) C(27) 121(1)
O(5) N(8) C(42) 119(1)
O(5) N(8) O(6) 44(1)
O(6) N(7) N(8) 101(1)
N(8) O(6) N(7) 31.3(8)
O(6) N(7) C(25) 125.1(9)
O(6) N(7) C(27) 120(1)
O(6) N(7) C(42) 127(1)
O(6) N(8) N(7) 46.9(9)
O(6) N(8) C(25) 125(1)
O(6) N(8) C(27) 99.1(8)
O(6) N(8) C(42) 91(1)
O(7) C(33) N(9) 118.0(6)
O(7) C(33) N(10) 123.2(7)
N(1) C(7) N(2) 109.0(6)
N(1) C(7) C(6) 126.9(6)
C(9) N(1) C(7) 111.9(5)
N(1) C(9) C(8) 99.8(5)
N(1) C(9) C(12) 110.9(6)
N(1) C(9) C(13) 106.1(7)
N(2) C(7) C(6) 124.1(6)
C(8) N(2) C(7) 110.5(6)
N(2) C(8) C(9) 100.3(6)
N(2) C(8) C(10) 110.1(8)
N(2) C(8) C(11) 106.9(7)
N(3) C(14) C(4) 114.1(6)
C(15) N(3) C(14) 119.4(6)
C(18) N(3) C(14) 120.5(6)
N(3) C(15) N(4) 118.4(6)
C(18) N(3) C(15) 120.0(5)
N(3) C(18) C(17) 121.9(7)
C(16) N(4) C(15) 119.8(6)
N(4) C(16) C(17) 122.5(6)
N(4) C(16) N(5) 117.1(6)
N(5) C(16) C(17) 120.4(7)
N(6) C(25) N(7) 87.3(8)
N(6) C(25) N(8) 101(1)
N(6) C(25) C(24) 130(1)
C(26) N(6) C(25) 115.8(8)
N(6) C(25) C(42) 67(1)
C(42) N(6) C(25) 44.3(9)
N(6) C(26) C(27) 101.0(5)
N(6) C(26) C(28) 106(1)
N(6) C(26) C(29) 108.1(7)
C(42) N(6) C(26) 104.4(7)
N(6) C(42) N(7) 108(1)
N(6) C(42) N(8) 93(1)
N(6) C(42) C(25) 68(1)
N(6) C(42) C(41) 126(1)
N(7) N(8) C(25) 102(1)
C(25) N(7) N(8) 47(1)
N(7) N(8) C(27) 74(1)
C(27) N(7) N(8) 69(1)
N(7) N(8) C(42) 59(1)
C(42) N(7) N(8) 84(1)
N(7) C(25) N(8) 30.1(9)
N(7) C(25) C(24) 128(1)
C(27) N(7) C(25) 92.9(8)
N(7) C(25) C(42) 48.1(9)
C(42) N(7) C(25) 36.4(9)
N(7) C(27) N(8) 35.6(8)
N(7) C(27) C(26) 96.1(6)
C(42) N(7) C(27) 110.8(9)
N(7) C(27) C(30) 123.7(8)
N(7) C(27) C(31) 98.7(8)
N(7) C(42) N(8) 36.3(8)
N(7) C(42) C(25) 95(1)
N(7) C(42) C(41) 123(1)
N(8) C(25) C(24) 126(1)
C(27) N(8) C(25) 116(1)
N(8) C(25) C(42) 78(1)
C(42) N(8) C(25) 42(1)
N(8) C(27) C(26) 102.8(7)
C(42) N(8) C(27) 102.4(9)
N(8) C(27) C(30) 90.0(9)
N(8) C(27) C(31) 123.3(8)
N(8) C(42) C(25) 59(1)
N(8) C(42) C(41) 122(1)
N(9) C(32) C(22) 120.2(7)
C(33) N(9) C(32) 120.3(6)
C(36) N(9) C(32) 118.5(6)
N(9) C(32) C(40) 107.1(6)
N(9) C(33) N(10) 118.8(7)
C(36) N(9) C(33) 120.9(5)
N(9) C(36) C(35) 121.8(7)
C(34) N(10) C(33) 119.6(6)
N(10) C(34) C(35) 122.4(6)
N(10) C(34) N(11) 116.9(7)
N(11) C(34) C(35) 120.7(7)
C(6) C(1) C(2) 119.2(8)
C(1) C(2) C(3) 121.0(8)
C(1) C(6) C(5) 119.3(6)
C(1) C(6) C(7) 119.5(7)
C(2) C(3) C(4) 120.5(7)
C(3) C(4) C(5) 119.0(7)
C(3) C(4) C(14) 122.6(6)
C(4) C(5) C(6) 120.9(6)
C(14) C(4) C(5) 118.5(6)
C(5) C(6) C(7) 121.1(6)
C(8) C(9) C(12) 115.8(8)
C(8) C(9) C(13) 112.6(6)
C(10) C(8) C(9) 113.5(7)
C(11) C(8) C(9) 113.3(7)
C(11) C(8) C(10) 111.8(8)
C(13) C(9) C(12) 110.6(7)
C(16) C(17) C(18) 117.0(7)
C(24) C(19) C(20) 126(1)
C(19) C(20) C(21) 111(1)
C(19) C(24) C(23) 125(1)
C(19) C(24) C(25) 122(1)
C(19) C(24) C(41) 124(1)
C(20) C(21) C(22) 125(1)
C(21) C(22) C(23) 123(1)
C(21) C(22) C(32) 122(1)
C(21) C(22) C(40) 124(1)
C(22) C(23) C(24) 102(1)
C(22) C(23) C(41) 133.2(9)
C(32) C(22) C(23) 111.9(9)
C(22) C(23) C(40) 44.2(8)
C(40) C(22) C(23) 61.5(9)
C(22) C(32) C(40) 44.6(8)
C(40) C(22) C(32) 70(1)
C(22) C(40) C(23) 74(1)
C(22) C(40) C(32) 65.1(9)
C(22) C(40) C(39) 121(1)
C(23) C(24) C(25) 110(1)
C(23) C(24) C(41) 57.6(8)
C(41) C(23) C(24) 66.5(8)
C(40) C(23) C(24) 131(1)
C(41) C(23) C(40) 108(1)
C(23) C(40) C(32) 116(1)
C(23) C(40) C(39) 126(1)
C(23) C(41) C(24) 55.9(8)
C(23) C(41) C(42) 113(1)
C(23) C(41) C(37) 122(1)
C(41) C(24) C(25) 73(1)
C(24) C(25) C(42) 109(1)
C(24) C(41) C(42) 80(1)
C(24) C(41) C(37) 122(1)
C(25) C(42) C(41) 96(1)
C(28) C(26) C(27) 114.3(8)
C(29) C(26) C(27) 115.2(8)
C(26) C(27) C(30) 114.1(7)
C(26) C(27) C(31) 117.3(7)
C(29) C(26) C(28) 110.4(9)
C(31) C(27) C(30) 106.7(9)
C(32) C(40) C(39) 116(1)
C(34) C(35) C(36) 116.5(8)
C(41) C(37) C(38) 119(1)
C(37) C(38) C(39) 119(1)
C(37) C(41) C(42) 123(1)
C(38) C(39) C(40) 122(1)
N(3) C(14) H(17) 108.0747
N(3) C(14) H(18) 108.3323
N(3) C(18) H(19) 118.9973
H(21) N(5) C(16) 120.2762
H(22) N(5) C(16) 119.7195
H(22) N(5) H(21) 120.0026
N(9) C(36) H(41) 119.1939
H(43) N(11) C(34) 119.6636
H(44) N(11) C(34) 120.3318
H(44) N(11) H(43) 120.0022
H(1) C(1) C(2) 120.7118
C(1) C(2) H(2) 119.0140
H(1) C(1) C(6) 120.0530
C(2) C(3) H(3) 119.1624
H(2) C(2) C(3) 119.9458
H(3) C(3) C(4) 120.3386
C(4) C(5) H(4) 119.3893
C(4) C(14) H(17) 108.7007
C(4) C(14) H(18) 108.1092
H(4) C(5) C(6) 119.7028
C(8) C(10) H(5) 109.6669
C(8) C(10) H(6) 108.7035
C(8) C(10) H(7) 109.7345
C(8) C(11) H(8) 108.1699
C(8) C(11) H(10) 109.1589
C(8) C(11) H(9) 110.7328
C(9) C(12) H(11) 109.1156
C(9) C(12) H(13) 109.3716
C(9) C(12) H(12) 109.4488
C(9) C(13) H(14) 109.4369
C(9) C(13) H(16) 109.2652
C(9) C(13) H(15) 109.6681
H(6) C(10) H(5) 109.5143
H(7) C(10) H(5) 109.4716
H(7) C(10) H(6) 109.7349
H(10) C(11) H(8) 109.4770
H(9) C(11) H(8) 109.6420
H(10) C(11) H(9) 109.6330
H(13) C(12) H(11) 109.4606
H(12) C(12) H(11) 109.7390
H(13) C(12) H(12) 109.6897
H(16) C(13) H(14) 109.4713
H(15) C(13) H(14) 109.3404
H(16) C(13) H(15) 109.6452
H(18) C(14) H(17) 109.4682
C(16) C(17) H(20) 121.5173
C(17) C(18) H(19) 119.0892
H(20) C(17) C(18) 121.4497
H(35) C(19) C(20) 116.5746
C(19) C(20) H(36) 124.0161
H(35) C(19) C(24) 117.1330
H(36) C(20) C(21) 124.3665
C(20) C(21) H(37) 117.4395
H(37) C(21) C(22) 116.9599
C(26) C(28) H(23) 110.6062
C(26) C(28) H(25) 111.0541
C(26) C(28) H(24) 106.7072
C(26) C(29) H(26) 108.8644
C(26) C(29) H(28) 109.7821
C(26) C(29) H(27) 109.7600
C(27) C(30) H(29) 109.6139
C(27) C(30) H(30) 108.7147
C(27) C(30) H(31) 110.0876
C(27) C(31) H(32) 109.0783
C(27) C(31) H(34) 109.0843
C(27) C(31) H(33) 110.2411
H(25) C(28) H(23) 109.4753
H(24) C(28) H(23) 109.4775
H(25) C(28) H(24) 109.4703
H(28) C(29) H(26) 109.4677
H(27) C(29) H(26) 109.4721
H(28) C(29) H(27) 109.4791
H(30) C(30) H(29) 109.4655
H(31) C(30) H(29) 109.4732
H(31) C(30) H(30) 109.4694
H(34) C(31) H(32) 109.4703
H(33) C(31) H(32) 109.4785
H(34) C(31) H(33) 109.4721
C(34) C(35) H(42) 121.1398
C(35) C(36) H(41) 119.0328
H(42) C(35) C(36) 122.2873
H(38) C(37) C(38) 120.4907
C(37) C(38) H(39) 120.7757
H(38) C(37) C(41) 119.7025
H(39) C(38) C(39) 120.1681
C(38) C(39) H(40) 119.4680
H(40) C(39) C(40) 118.4291

loop_
_geom_bond_atom_site_label_1
_geom_bond_atom_site_label_2
_geom_bond_distance
O(1) N(1) 1.271(7)
O(2) N(2) 1.264(9)
O(3) C(15) 1.231(9)
O(4) N(6) 1.269(9)
O(5) O(6) 1.23(2)
O(5) N(7) 1.63(2)
O(5) N(8) 1.32(2)
O(6) N(7) 1.29(1)
O(6) N(8) 1.73(2)
O(7) C(33) 1.25(1)
N(1) C(7) 1.337(8)
N(1) C(9) 1.511(9)
N(2) C(7) 1.361(9)
N(2) C(8) 1.50(1)
N(3) C(14) 1.468(8)
N(3) C(15) 1.422(9)
N(3) C(18) 1.37(1)
N(4) C(15) 1.351(8)
N(4) C(16) 1.341(9)
N(5) C(16) 1.332(8)
N(6) C(25) 1.42(1)
N(6) C(26) 1.481(9)
N(6) C(42) 1.41(2)
N(7) N(8) 0.92(2)
N(7) C(25) 1.79(2)
N(7) C(27) 1.52(1)
N(7) C(42) 1.34(2)
N(8) C(25) 1.36(2)
N(8) C(27) 1.48(1)
N(8) C(42) 1.55(2)
N(9) C(32) 1.484(8)
N(9) C(33) 1.40(1)
N(9) C(36) 1.35(1)
N(10) C(33) 1.346(8)
N(10) C(34) 1.34(1)
N(11) C(34) 1.345(8)
C(1) C(2) 1.37(1)
C(1) C(6) 1.41(1)
C(2) C(3) 1.39(1)
C(3) C(4) 1.38(1)
C(4) C(5) 1.395(9)
C(4) C(14) 1.50(1)
C(5) C(6) 1.39(1)
C(6) C(7) 1.459(9)
C(8) C(9) 1.56(1)
C(8) C(10) 1.54(1)
C(8) C(11) 1.49(2)
C(9) C(12) 1.50(1)
C(9) C(13) 1.55(1)
C(16) C(17) 1.42(1)
C(17) C(18) 1.325(9)
C(19) C(20) 1.36(2)
C(19) C(24) 1.38(2)
C(20) C(21) 1.46(2)
C(21) C(22) 1.35(2)
C(22) C(23) 1.57(1)
C(22) C(32) 1.47(2)
C(22) C(40) 1.14(2)
C(23) C(24) 1.55(2)
C(23) C(40) 1.43(2)
C(23) C(41) 1.58(1)
C(24) C(25) 1.44(2)
C(24) C(41) 1.72(2)
C(25) C(42) 1.07(2)
C(26) C(27) 1.543(9)
C(26) C(28) 1.50(2)
C(26) C(29) 1.51(1)
C(27) C(30) 1.46(2)
C(27) C(31) 1.49(1)
C(32) C(40) 1.53(1)
C(34) C(35) 1.43(1)
C(35) C(36) 1.33(1)
C(37) C(38) 1.37(2)
C(37) C(41) 1.44(2)
C(38) C(39) 1.43(2)
C(39) C(40) 1.36(2)
C(41) C(42) 1.47(2)
N(5) H(21) 0.9501
N(5) H(22) 0.9500
N(11) H(43) 0.9499
N(11) H(44) 0.9500
C(1) H(1) 0.9500
C(2) H(2) 0.9500
C(3) H(3) 0.9500
C(5) H(4) 0.9500
C(10) H(5) 0.9500
C(10) H(6) 0.9500
C(10) H(7) 0.9499
C(11) H(8) 0.9501
C(11) H(9) 0.9500
C(11) H(10) 0.9500
C(12) H(11) 0.9500
C(12) H(12) 0.9501
C(12) H(13) 0.9500
C(13) H(14) 0.9500
C(13) H(15) 0.9500
C(13) H(16) 0.9500
C(14) H(17) 0.9500
C(14) H(18) 0.9500
C(17) H(20) 0.9500
C(18) H(19) 0.9500
C(19) H(35) 0.9500
C(20) H(36) 0.9500
C(21) H(37) 0.9500
C(28) H(23) 0.9499
C(28) H(24) 0.9501
C(28) H(25) 0.9500
C(29) H(26) 0.9500
C(29) H(27) 0.9500
C(29) H(28) 0.9500
C(30) H(29) 0.9500
C(30) H(30) 0.9500
C(30) H(31) 0.9500
C(31) H(32) 0.9500
C(31) H(33) 0.9500
C(31) H(34) 0.9499
C(35) H(42) 0.9500
C(36) H(41) 0.9500
C(37) H(38) 0.9500
C(38) H(39) 0.9501
C(39) H(40) 0.9499

loop_
_geom_contact_atom_site_label_1
_geom_contact_atom_site_label_2
_geom_contact_distance
_geom_contact_site_symmetry_2
O(1) N(2) 3.428(8) .
O(1) N(3) 3.567(8) 75502
O(1) C(5) 2.967(8) .
O(1) C(6) 2.972(8) .
O(1) C(7) 2.328(8) .
O(1) C(8) 3.564(9) .
O(1) C(9) 2.425(8) .
O(1) C(12) 2.87(1) .
O(1) C(13) 3.067(9) .
O(1) C(14) 3.47(1) 75502
O(1) C(18) 3.229(8) 65501
O(1) C(18) 3.402(9) 75502
O(2) O(2) 3.28(1) 76502
O(2) N(1) 3.421(8) .
O(2) C(1) 2.94(1) .
O(2) C(6) 2.959(9) .
O(2) C(7) 2.356(8) .
O(2) C(8) 2.41(1) .
O(2) C(9) 3.547(9) .
O(2) C(10) 2.85(1) .
O(2) C(11) 3.07(1) .
O(3) N(3) 2.267(8) .
O(3) N(4) 2.283(7) .
O(3) N(5) 2.955(9) 65501
O(3) C(3) 3.428(9) .
O(3) C(4) 3.239(8) .
O(3) C(14) 2.713(9) .
O(3) C(16) 3.479(9) .
O(3) C(16) 3.540(9) 65501
O(3) C(17) 3.253(9) 65501
O(3) C(18) 3.51(1) .
O(3) C(31) 3.39(1) 54501
O(4) N(7) 3.45(1) .
O(4) N(8) 3.37(1) .
O(4) C(23) 2.91(1) .
O(4) C(24) 3.02(1) .
O(4) C(25) 2.34(1) .
O(4) C(26) 2.400(9) .
O(4) C(27) 3.552(9) .
O(4) C(28) 2.98(2) .
O(4) C(28) 3.52(1) 66602
O(4) C(29) 2.82(1) .
O(4) C(41) 3.05(1) .
O(4) C(42) 2.39(1) .
O(5) N(6) 3.42(2) .
O(5) C(19) 2.94(2) .
O(5) C(24) 2.92(2) .
O(5) C(25) 2.35(2) .
O(5) C(27) 2.44(2) .
O(5) C(30) 2.75(2) .
O(5) C(31) 3.05(2) .
O(5) C(37) 3.25(3) .
O(5) C(41) 3.05(2) .
O(5) C(42) 2.47(2) .
O(6) N(6) 3.49(1) .
O(6) C(24) 3.47(2) .
O(6) C(25) 2.75(2) .
O(6) C(26) 3.52(1) .
O(6) C(27) 2.45(1) .
O(6) C(30) 3.29(2) .
O(6) C(31) 2.63(2) .
O(6) C(37) 2.89(2) .
O(6) C(41) 2.94(2) .
O(6) C(42) 2.36(2) .
O(7) N(9) 2.271(9) .
O(7) N(10) 2.281(8) .
O(7) N(11) 2.955(9) 65501
O(7) C(22) 3.25(1) .
O(7) C(32) 2.74(1) .
O(7) C(34) 3.481(9) .
O(7) C(34) 3.541(9) 65501
O(7) C(34) 3.420(9) 75602
O(7) C(35) 3.265(9) 65501
O(7) C(35) 3.44(1) 75602
O(7) C(36) 3.50(1) .
N(1) N(2) 2.196(8) .
N(1) C(5) 3.041(9) .
N(1) C(6) 2.502(9) .
N(1) C(8) 2.348(9) .
N(1) C(11) 3.11(1) .
N(1) C(12) 2.48(1) .
N(1) C(13) 2.45(1) .
N(2) C(1) 2.99(1) .
N(2) C(6) 2.491(9) .
N(2) C(9) 2.349(9) .
N(2) C(10) 2.49(1) .
N(2) C(11) 2.40(2) .
N(2) C(13) 3.12(1) .
N(3) O(1) 3.567(8) 75502
N(3) N(4) 2.382(7) .
N(3) C(3) 2.84(1) .
N(3) C(4) 2.488(9) .
N(3) C(16) 2.697(8) .
N(3) C(17) 2.352(9) .
N(4) N(5) 2.279(8) .
N(4) N(10) 3.579(7) 65602
N(4) N(11) 2.970(9) 65602
N(4) C(17) 2.43(1) .
N(4) C(18) 2.750(9) .
N(4) C(32) 3.57(1) 45501
N(5) O(3) 2.955(9) 45501
N(5) N(10) 2.984(9) 65602
N(5) C(15) 3.523(9) .
N(5) C(17) 2.392(8) .
N(5) C(18) 3.566(8) .
N(5) C(32) 3.58(1) 45501
N(6) N(7) 2.23(1) .
N(6) N(8) 2.16(1) .
N(6) C(23) 3.00(1) .
N(6) C(24) 2.60(1) .
N(6) C(27) 2.334(9) .
N(6) C(28) 2.39(2) .
N(6) C(29) 2.42(1) .
N(6) C(30) 3.14(2) .
N(6) C(41) 2.57(1) .
N(7) C(24) 2.92(2) .
N(7) C(26) 2.28(1) .
N(7) C(28) 2.90(2) .
N(7) C(30) 2.64(2) .
N(7) C(31) 2.29(2) .
N(7) C(37) 3.03(2) .
N(7) C(41) 2.48(2) .
N(8) C(19) 3.06(2) .
N(8) C(24) 2.50(2) .
N(8) C(26) 2.36(1) .
N(8) C(28) 3.39(2) .
N(8) C(29) 3.51(2) .
N(8) C(30) 2.08(2) .
N(8) C(31) 2.62(2) .
N(8) C(37) 3.37(2) .
N(8) C(41) 2.65(2) .
N(9) N(10) 2.365(7) .
N(9) N(10) 3.389(7) 75602
N(9) C(22) 2.56(1) .
N(9) C(23) 2.94(1) .
N(9) C(34) 2.683(8) .
N(9) C(35) 2.34(1) .
N(9) C(39) 3.50(1) .
N(9) C(40) 2.42(1) .
N(10) N(4) 3.579(7) 65602
N(10) N(5) 2.984(9) 65602
N(10) N(9) 3.389(7) 75602
N(10) N(11) 2.289(8) .
N(10) C(33) 3.429(9) 75602
N(10) C(35) 2.43(1) .
N(10) C(36) 2.74(1) .
N(11) O(7) 2.955(9) 45501
N(11) N(4) 2.970(9) 65602
N(11) C(33) 3.529(9) .
N(11) C(35) 2.411(9) .
N(11) C(36) 3.586(9) .
C(1) C(3) 2.40(1) .
C(1) C(4) 2.79(1) .
C(1) C(5) 2.41(1) .
C(1) C(7) 2.48(1) .
C(2) C(4) 2.40(1) .
C(2) C(5) 2.76(1) .
C(2) C(6) 2.40(1) .
C(3) C(5) 2.39(1) .
C(3) C(6) 2.77(1) .
C(3) C(14) 2.52(1) .
C(3) C(15) 3.33(1) .
C(3) C(18) 3.50(1) .
C(4) C(6) 2.42(1) .
C(4) C(15) 3.255(9) .
C(4) C(18) 3.35(1) .
C(5) C(7) 2.48(1) .
C(5) C(14) 2.49(1) .
C(7) C(8) 2.35(1) .
C(7) C(9) 2.361(9) .
C(7) C(11) 3.09(1) .
C(7) C(12) 3.57(1) .
C(7) C(13) 3.17(1) .
C(8) C(12) 2.59(1) .
C(8) C(13) 2.59(1) .
C(9) C(10) 2.59(1) .
C(9) C(11) 2.55(1) .
C(10) C(11) 2.51(2) .
C(10) C(12) 3.50(1) .
C(10) C(13) 2.88(1) .
C(11) C(12) 2.90(1) .
C(12) C(13) 2.50(2) .
C(14) O(1) 3.47(1) 75502
C(14) C(15) 2.495(9) .
C(14) C(18) 2.46(1) .
C(15) C(16) 2.329(9) .
C(15) C(17) 2.78(1) .
C(15) C(18) 2.41(1) .
C(16) O(3) 3.540(9) 45501
C(16) C(18) 2.345(9) .
C(17) O(3) 3.253(9) 45501
C(18) O(1) 3.229(8) 45501
C(18) O(1) 3.402(9) 75502
C(19) C(21) 2.33(2) .
C(19) C(22) 2.76(2) .
C(19) C(23) 2.61(2) .
C(19) C(25) 2.48(2) .
C(19) C(29) 3.60(2) 76602
C(19) C(37) 3.28(3) .
C(19) C(40) 3.32(2) .
C(19) C(41) 2.75(2) .
C(19) C(42) 3.17(2) .
C(20) C(22) 2.50(2) .
C(20) C(23) 3.11(2) .
C(20) C(24) 2.44(2) .
C(20) C(39) 3.57(3) .
C(20) C(40) 3.27(2) .
C(21) C(23) 2.57(2) .
C(21) C(24) 2.73(2) .
C(21) C(32) 2.48(2) .
C(21) C(35) 3.41(2) 65501
C(21) C(36) 3.43(2) 65501
C(21) C(38) 3.38(2) .
C(21) C(39) 2.63(3) .
C(21) C(40) 2.20(2) .
C(21) C(41) 3.51(2) .
C(22) C(24) 2.43(2) .
C(22) C(33) 3.33(1) .
C(22) C(36) 3.48(2) .
C(22) C(37) 3.46(2) .
C(22) C(38) 3.18(2) .
C(22) C(39) 2.18(2) .
C(22) C(41) 2.89(2) .
C(23) C(25) 2.45(2) .
C(23) C(32) 2.52(1) .
C(23) C(36) 3.47(1) .
C(23) C(37) 2.64(2) .
C(23) C(38) 2.97(2) .
C(23) C(39) 2.49(2) .
C(23) C(42) 2.55(1) .
C(24) C(29) 3.28(2) 76602
C(24) C(37) 2.77(2) .
C(24) C(38) 3.46(3) .
C(24) C(39) 3.44(2) .
C(24) C(40) 2.72(2) .
C(24) C(42) 2.06(2) .
C(25) C(26) 2.46(1) .
C(25) C(27) 2.41(1) .
C(25) C(28) 3.49(2) .
C(25) C(29) 3.46(2) .
C(25) C(30) 2.94(2) .
C(25) C(37) 3.09(2) .
C(25) C(41) 1.91(2) .
C(26) C(30) 2.52(2) .
C(26) C(31) 2.59(1) .
C(26) C(42) 2.28(1) .
C(27) C(28) 2.56(2) .
C(27) C(29) 2.58(1) .
C(27) C(42) 2.36(2) .
C(28) O(4) 3.52(1) 66602
C(28) C(29) 2.47(2) .
C(28) C(30) 3.45(2) 45501
C(28) C(31) 2.92(2) .
C(28) C(42) 2.88(2) .
C(29) C(19) 3.60(2) 76602
C(29) C(24) 3.28(2) 76602
C(29) C(30) 2.84(2) .
C(29) C(31) 3.54(1) .
C(29) C(42) 3.60(2) .
C(30) C(28) 3.45(2) 65501
C(30) C(31) 2.37(2) .
C(30) C(42) 3.36(2) .
C(31) O(3) 3.39(1) 56501
C(31) C(42) 3.44(2) .
C(32) N(4) 3.57(1) 65501
C(32) N(5) 3.58(1) 65501
C(32) C(33) 2.50(1) .
C(32) C(36) 2.43(1) .
C(32) C(39) 2.45(2) .
C(33) N(10) 3.429(9) 75602
C(33) C(33) 3.46(1) 75602
C(33) C(34) 2.32(1) .
C(33) C(35) 2.77(1) .
C(33) C(36) 2.39(1) .
C(33) C(40) 3.55(1) .
C(34) O(7) 3.541(9) 45501
C(34) O(7) 3.420(9) 75602
C(34) C(36) 2.349(9) .
C(35) O(7) 3.265(9) 45501
C(35) O(7) 3.44(1) 75602
C(35) C(21) 3.41(2) 45501
C(36) C(21) 3.43(2) 45501
C(36) C(40) 2.90(1) .
C(37) C(39) 2.41(2) .
C(37) C(40) 2.82(2) .
C(37) C(42) 2.55(2) .
C(38) C(40) 2.44(2) .
C(38) C(41) 2.43(2) .
C(39) C(41) 2.78(2) .
C(40) C(41) 2.44(2) .
O(1) H(4) 2.4499 .
O(1) H(11) 3.3863 .
O(1) H(13) 2.4154 .
O(1) H(14) 3.0943 .
O(1) H(16) 3.0249 .
O(1) H(17) 3.5771 75502
O(1) H(18) 3.0347 65501
O(1) H(18) 2.8274 75502
O(1) H(19) 2.3091 65501
O(1) H(19) 3.1057 75502
O(2) H(1) 2.4540 .
O(2) H(1) 2.7341 76502
O(2) H(5) 3.3506 .
O(2) H(6) 3.5950 .
O(2) H(7) 2.4059 .
O(2) H(8) 3.0898 .
O(2) H(9) 3.1130 45501
O(2) H(10) 3.0358 .
O(2) H(11) 3.5611 45501
O(2) H(38) 3.0073 76502
O(3) H(3) 3.1323 .
O(3) H(17) 2.4470 .
O(3) H(18) 3.5981 .
O(3) H(20) 2.5070 65501
O(3) H(22) 2.0572 65501
O(3) H(32) 3.0305 54501
O(3) H(33) 3.0735 54501
O(3) H(34) 3.5551 54501
O(3) H(37) 3.5581 45501
O(3) H(43) 2.9179 65602
O(4) H(23) 3.5864 .
O(4) H(24) 3.2046 66602
O(4) H(25) 2.6100 .
O(4) H(25) 2.9880 66602
O(4) H(26) 2.8935 .
O(4) H(26) 3.0246 66602
O(4) H(28) 2.6316 .
O(4) H(28) 2.7891 76602
O(4) H(29) 2.7040 76602
O(5) H(23) 3.4863 65501
O(5) H(29) 3.2227 .
O(5) H(30) 3.5143 .
O(5) H(31) 2.2567 .
O(5) H(32) 2.9156 .
O(5) H(34) 3.1580 .
O(5) H(35) 2.4487 .
O(5) H(38) 2.9739 .
O(6) H(16) 3.5155 76502
O(6) H(23) 3.4560 .
O(6) H(31) 3.0368 .
O(6) H(32) 2.6567 .
O(6) H(33) 3.5724 .
O(6) H(34) 2.3789 .
O(6) H(35) 3.4948 .
O(6) H(38) 2.3356 .
O(7) H(21) 2.9132 65602
O(7) H(27) 2.8403 76602
O(7) H(30) 2.7535 76602
O(7) H(42) 2.5189 65501
O(7) H(44) 2.0737 65501
N(1) H(4) 2.8012 .
N(1) H(9) 3.3803 .
N(1) H(10) 2.9535 .
N(1) H(11) 2.8859 .
N(1) H(12) 3.2404 .
N(1) H(13) 2.4721 .
N(1) H(14) 2.8455 .
N(1) H(15) 3.2262 .
N(1) H(16) 2.4241 .
N(1) H(19) 3.2821 65501
N(2) H(1) 2.7452 .
N(2) H(5) 2.9023 .
N(2) H(6) 3.2510 .
N(2) H(7) 2.5022 .
N(2) H(8) 2.7918 .
N(2) H(9) 3.1921 .
N(2) H(10) 2.3749 .
N(2) H(15) 3.3936 .
N(2) H(16) 2.9587 .
N(3) H(3) 2.4962 .
N(3) H(14) 3.0733 75502
N(3) H(16) 3.5146 75502
N(3) H(17) 1.9804 .
N(3) H(18) 1.9834 .
N(3) H(19) 2.0059 .
N(3) H(20) 3.2154 .
N(3) H(40) 3.5783 45501
N(4) H(3) 3.5735 .
N(4) H(14) 3.0281 75502
N(4) H(20) 3.2772 .
N(4) H(21) 2.4495 .
N(4) H(22) 3.1456 .
N(4) H(33) 3.3211 54501
N(4) H(40) 3.1991 45501
N(4) H(43) 2.0258 65602
N(4) H(44) 3.5812 65602
N(5) H(20) 2.6170 .
N(5) H(30) 3.1413 44501
N(5) H(32) 3.0451 44501
N(5) H(33) 3.5954 44501
N(5) H(40) 3.4864 45501
N(5) H(41) 3.2977 45501
N(5) H(43) 3.2364 65602
N(6) H(23) 2.8184 .
N(6) H(24) 3.1494 .
N(6) H(25) 2.4061 .
N(6) H(26) 2.8300 .
N(6) H(27) 3.1924 .
N(6) H(28) 2.4138 .
N(6) H(28) 3.0463 76602
N(6) H(29) 2.8937 .
N(7) H(23) 2.6038 .
N(7) H(25) 3.3745 .
N(7) H(29) 3.0518 .
N(7) H(30) 3.3534 .
N(7) H(31) 2.7226 .
N(7) H(32) 2.6856 .
N(7) H(33) 3.0997 .
N(7) H(34) 2.2072 .
N(7) H(35) 3.4735 .
N(7) H(38) 2.7987 .
N(8) H(23) 3.2923 .
N(8) H(28) 3.5507 .
N(8) H(29) 2.3691 .
N(8) H(30) 2.9452 .
N(8) H(31) 2.0618 .
N(8) H(32) 2.8533 .
N(8) H(33) 3.3880 .
N(8) H(34) 2.8283 .
N(8) H(35) 2.7910 .
N(8) H(38) 3.2923 .
N(9) H(21) 3.4805 65501
N(9) H(41) 1.9915 .
N(9) H(42) 3.2085 .
N(10) H(21) 2.0387 65602
N(10) H(30) 2.9689 76602
N(10) H(42) 3.2774 .
N(10) H(43) 2.4508 .
N(10) H(44) 3.1582 .
N(11) H(21) 3.2458 65602
N(11) H(27) 3.4419 66602
N(11) H(33) 2.7273 66602
N(11) H(42) 2.6287 .
N(11) H(42) 3.2417 65602
C(1) H(2) 2.0099 .
C(1) H(3) 3.2472 .
C(1) H(4) 3.2713 .
C(1) H(8) 3.3643 76502
C(1) H(9) 3.3786 45501
C(1) H(11) 3.5503 45501
C(1) H(39) 3.2561 .
C(2) H(1) 2.0265 .
C(2) H(3) 2.0275 .
C(2) H(7) 3.5295 76502
C(2) H(8) 3.3150 76502
C(2) H(10) 3.5043 45501
C(2) H(39) 3.5356 45501
C(3) H(1) 3.2595 .
C(3) H(2) 2.0351 .
C(3) H(4) 3.2432 .
C(3) H(17) 3.1222 .
C(3) H(18) 3.0956 .
C(3) H(37) 3.5331 45501
C(3) H(39) 3.5084 45501
C(3) H(40) 3.4896 45501
C(4) H(2) 3.2543 .
C(4) H(3) 2.0297 .
C(4) H(4) 2.0366 .
C(4) H(13) 3.4652 45501
C(4) H(17) 2.0138 .
C(4) H(18) 2.0068 .
C(4) H(19) 3.4162 .
C(4) H(20) 2.9942 65501
C(5) H(1) 3.2701 .
C(5) H(3) 3.2515 .
C(5) H(11) 3.1932 45501
C(5) H(13) 3.1807 45501
C(5) H(17) 2.6924 .
C(5) H(18) 2.6925 .
C(5) H(19) 3.2745 65501
C(5) H(20) 3.1908 65501
C(6) H(1) 2.0563 .
C(6) H(2) 3.2536 .
C(6) H(4) 2.0316 .
C(6) H(9) 3.5928 45501
C(6) H(11) 3.1062 45501
C(7) H(1) 2.6417 .
C(7) H(4) 2.6449 .
C(7) H(10) 2.7783 .
C(7) H(11) 3.5062 45501
C(7) H(16) 2.8792 .
C(8) H(5) 2.0644 .
C(8) H(6) 2.0531 .
C(8) H(7) 2.0651 .
C(8) H(8) 2.0037 .
C(8) H(9) 2.0333 .
C(8) H(10) 2.0152 .
C(8) H(11) 2.5740 .
C(8) H(12) 3.0537 .
C(8) H(13) 3.3100 .
C(8) H(14) 3.3786 .
C(8) H(15) 2.6600 .
C(8) H(16) 2.8968 .
C(9) H(5) 2.5755 .
C(9) H(6) 3.0502 .
C(9) H(7) 3.3209 .
C(9) H(8) 3.3315 .
C(9) H(9) 2.6263 .
C(9) H(10) 2.8759 .
C(9) H(11) 2.0177 .
C(9) H(12) 2.0216 .
C(9) H(13) 2.0207 .
C(9) H(14) 2.0698 .
C(9) H(15) 2.0725 .
C(9) H(16) 2.0678 .
C(10) H(2) 3.2832 76502
C(10) H(8) 2.4955 .
C(10) H(9) 2.9257 .
C(10) H(10) 3.2756 .
C(10) H(11) 3.5445 .
C(10) H(12) 3.5700 .
C(10) H(15) 2.4215 .
C(10) H(16) 3.2217 .
C(10) H(38) 3.2609 76502
C(11) H(5) 3.2759 .
C(11) H(6) 2.5239 .
C(11) H(7) 2.9127 .
C(11) H(11) 2.3750 .
C(11) H(12) 3.4800 .
C(11) H(13) 3.5827 .
C(12) H(5) 3.5202 .
C(12) H(6) 3.5787 .
C(12) H(9) 2.4586 .
C(12) H(10) 3.2637 .
C(12) H(14) 2.5183 .
C(12) H(15) 2.9076 .
C(12) H(16) 3.2670 .
C(13) H(5) 2.3317 .
C(13) H(6) 3.4593 .
C(13) H(7) 3.5579 .
C(13) H(11) 3.2780 .
C(13) H(12) 2.5024 .
C(13) H(13) 2.8960 .
C(13) H(23) 3.4585 76502
C(13) H(34) 2.8227 76502
C(14) H(3) 2.6995 .
C(14) H(4) 2.6205 .
C(14) H(4) 3.2457 75502
C(14) H(19) 2.6068 .
C(14) H(20) 3.1308 65501
C(15) H(3) 2.8100 .
C(15) H(14) 3.1148 75502
C(15) H(16) 3.5133 75502
C(15) H(17) 2.5862 .
C(15) H(18) 3.2402 .
C(15) H(19) 3.2688 .
C(15) H(20) 3.5360 65501
C(15) H(22) 3.2218 65501
C(15) H(33) 3.4376 54501
C(15) H(40) 3.4750 45501
C(15) H(43) 2.8164 65602
C(16) H(14) 2.9615 75502
C(16) H(19) 3.2141 .
C(16) H(20) 2.0850 .
C(16) H(21) 1.9878 .
C(16) H(22) 1.9824 .
C(16) H(40) 2.9493 45501
C(16) H(43) 3.0484 65602
C(17) H(14) 3.0468 75502
C(17) H(17) 3.3811 45501
C(17) H(19) 1.9702 .
C(17) H(21) 3.2568 .
C(17) H(22) 2.5552 .
C(17) H(40) 3.0064 45501
C(18) H(3) 3.0199 .
C(18) H(14) 3.0598 75502
C(18) H(17) 3.1518 .
C(18) H(18) 2.5140 .
C(18) H(20) 1.9928 .
C(18) H(40) 3.3389 45501
C(19) H(25) 3.3285 65501
C(19) H(26) 3.1946 76602
C(19) H(28) 3.2809 76602
C(19) H(36) 2.0457 .
C(19) H(37) 3.1876 .
C(20) H(2) 3.2906 65501
C(20) H(26) 3.5772 76602
C(20) H(35) 1.9738 .
C(20) H(37) 2.0787 .
C(20) H(41) 3.0758 65501
C(21) H(3) 3.4168 65501
C(21) H(35) 3.2018 .
C(21) H(36) 2.1469 .
C(21) H(40) 2.9688 .
C(21) H(41) 2.8682 65501
C(21) H(42) 2.8587 65501
C(22) H(27) 3.5065 76602
C(22) H(36) 3.3582 .
C(22) H(37) 1.9729 .
C(22) H(40) 2.6761 .
C(22) H(41) 3.5275 .
C(22) H(42) 3.0209 65501
C(23) H(27) 3.5636 76602
C(23) H(28) 3.2458 76602
C(23) H(35) 3.4292 .
C(23) H(36) 3.3827 45501
C(23) H(37) 3.3934 .
C(23) H(38) 3.4938 .
C(23) H(40) 3.3194 .
C(23) H(41) 3.4720 .
C(24) H(26) 3.2494 76602
C(24) H(27) 3.4252 76602
C(24) H(28) 2.6789 76602
C(24) H(35) 2.0012 .
C(24) H(36) 3.3049 .
C(24) H(38) 3.3698 .
C(25) H(28) 3.2792 .
C(25) H(28) 2.8292 76602
C(25) H(29) 2.7809 .
C(25) H(31) 3.0581 .
C(25) H(35) 2.6182 .
C(25) H(38) 3.3931 .
C(26) H(23) 2.0367 .
C(26) H(24) 1.9913 .
C(26) H(25) 2.0419 .
C(26) H(26) 2.0272 .
C(26) H(27) 2.0376 .
C(26) H(28) 2.0378 .
C(26) H(29) 2.5186 .
C(26) H(30) 2.9494 .
C(26) H(31) 3.2766 .
C(26) H(32) 3.3776 .
C(26) H(33) 2.7298 .
C(26) H(34) 2.8678 .
C(27) H(23) 2.5519 .
C(27) H(24) 2.9978 .
C(27) H(25) 3.2942 .
C(27) H(26) 3.3447 .
C(27) H(27) 2.6362 .
C(27) H(28) 2.9394 .
C(27) H(29) 1.9953 .
C(27) H(30) 1.9849 .
C(27) H(31) 2.0007 .
C(27) H(32) 2.0157 .
C(27) H(33) 2.0291 .
C(27) H(34) 2.0157 .
C(28) H(15) 3.5679 76502
C(28) H(26) 2.4445 .
C(28) H(27) 2.9133 .
C(28) H(28) 3.2215 .
C(28) H(29) 3.2106 45501
C(28) H(31) 2.8414 45501
C(28) H(33) 2.8872 .
C(28) H(34) 2.7963 .
C(28) H(35) 3.2693 45501
C(29) H(23) 3.2524 .
C(29) H(24) 2.4390 .
C(29) H(25) 2.8667 .
C(29) H(29) 2.4927 .
C(29) H(30) 2.9948 .
C(29) H(33) 3.3578 .
C(30) H(21) 3.5019 66501
C(30) H(23) 3.4163 65501
C(30) H(24) 3.0017 65501
C(30) H(25) 3.3672 65501
C(30) H(27) 2.6388 .
C(30) H(28) 2.8834 .
C(30) H(32) 2.4032 .
C(30) H(33) 2.7191 .
C(30) H(34) 3.1738 .
C(31) H(15) 3.4518 76502
C(31) H(16) 3.2396 76502
C(31) H(22) 3.3490 66501
C(31) H(23) 2.5606 .
C(31) H(24) 3.1191 .
C(31) H(27) 3.3207 .
C(31) H(29) 3.1787 .
C(31) H(30) 2.3765 .
C(31) H(31) 2.7248 .
C(31) H(43) 3.4169 66602
C(32) H(21) 3.3849 65501
C(32) H(37) 2.6109 .
C(32) H(40) 2.5404 .
C(32) H(41) 2.5649 .
C(32) H(42) 3.1229 65501
C(32) H(43) 3.4459 75602
C(33) H(21) 2.8284 65602
C(33) H(27) 3.5947 76602
C(33) H(30) 3.0094 76602
C(33) H(41) 3.2454 .
C(33) H(42) 3.5427 65501
C(33) H(44) 3.2419 65501
C(34) H(21) 3.0595 65602
C(34) H(24) 3.5362 66602
C(34) H(27) 3.5888 66602
C(34) H(41) 3.2183 .
C(34) H(42) 2.0846 .
C(34) H(43) 1.9942 .
C(34) H(44) 2.0007 .
C(35) H(27) 3.4392 66602
C(35) H(37) 3.2463 45501
C(35) H(41) 1.9763 .
C(35) H(43) 3.2696 .
C(35) H(44) 2.5865 .
C(35) H(44) 3.2135 65602
C(36) H(21) 3.4457 65501
C(36) H(36) 3.4199 45501
C(36) H(37) 3.1132 45501
C(36) H(42) 2.0074 .
C(37) H(7) 3.0147 76502
C(37) H(36) 3.0802 45501
C(37) H(39) 2.0265 .
C(37) H(40) 3.2631 .
C(38) H(2) 3.3399 65501
C(38) H(3) 3.2905 65501
C(38) H(36) 3.2783 45501
C(38) H(38) 2.0237 .
C(38) H(40) 2.0694 .
C(39) H(3) 3.0228 65501
C(39) H(36) 3.3189 45501
C(39) H(37) 2.8729 .
C(39) H(38) 3.2788 .
C(39) H(39) 2.0765 .
C(39) H(41) 3.1675 .
C(40) H(36) 3.3004 45501
C(40) H(37) 2.6996 .
C(40) H(39) 3.2842 .
C(40) H(40) 1.9936 .
C(40) H(41) 2.7019 .
C(41) H(35) 3.2647 .
C(41) H(36) 2.9824 45501
C(41) H(38) 2.0811 .
C(41) H(39) 3.2969 .
C(42) H(23) 2.8329 .
C(42) H(25) 2.9734 .
C(42) H(29) 3.4135 .
C(42) H(31) 3.5537 .
C(42) H(34) 3.3236 .
C(42) H(35) 3.3661 .
C(42) H(38) 2.7406 .
H(1) O(2) 2.7341 76502
H(2) C(10) 3.2832 76502
H(2) C(20) 3.2906 45501
H(2) C(38) 3.3399 45501
H(3) C(21) 3.4168 45501
H(3) C(38) 3.2905 45501
H(3) C(39) 3.0228 45501
H(4) C(14) 3.2457 75502
H(7) C(2) 3.5295 76502
H(7) C(37) 3.0147 76502
H(8) C(1) 3.3643 76502
H(8) C(2) 3.3150 76502
H(9) O(2) 3.1130 65501
H(9) C(1) 3.3786 65501
H(9) C(6) 3.5928 65501
H(10) C(2) 3.5043 65501
H(11) O(2) 3.5611 65501
H(11) C(1) 3.5503 65501
H(11) C(5) 3.1932 65501
H(11) C(6) 3.1062 65501
H(11) C(7) 3.5062 65501
H(13) C(4) 3.4652 65501
H(13) C(5) 3.1807 65501
H(14) N(3) 3.0733 75502
H(14) N(4) 3.0281 75502
H(14) C(15) 3.1148 75502
H(14) C(16) 2.9615 75502
H(14) C(17) 3.0468 75502
H(14) C(18) 3.0598 75502
H(15) C(28) 3.5679 76502
H(15) C(31) 3.4518 76502
H(16) O(6) 3.5155 76502
H(16) N(3) 3.5146 75502
H(16) C(15) 3.5133 75502
H(16) C(31) 3.2396 76502
H(17) O(1) 3.5771 75502
H(17) C(17) 3.3811 65501
H(18) O(1) 3.0347 45501
H(18) O(1) 2.8274 75502
H(19) O(1) 2.3091 45501
H(19) O(1) 3.1057 75502
H(19) N(1) 3.2821 45501
H(19) C(5) 3.2745 45501
H(20) O(3) 2.5070 45501
H(20) C(4) 2.9942 45501
H(20) C(5) 3.1908 45501
H(20) C(14) 3.1308 45501
H(20) C(15) 3.5360 45501
H(21) O(7) 2.9132 65602
H(21) N(9) 3.4805 45501
H(21) N(10) 2.0387 65602
H(21) N(11) 3.2458 65602
H(21) C(30) 3.5019 44501
H(21) C(32) 3.3849 45501
H(21) C(33) 2.8284 65602
H(21) C(34) 3.0595 65602
H(21) C(36) 3.4457 45501
H(22) O(3) 2.0572 45501
H(22) C(15) 3.2218 45501
H(22) C(31) 3.3490 44501
H(23) O(5) 3.4863 45501
H(23) C(13) 3.4585 76502
H(23) C(30) 3.4163 45501
H(24) O(4) 3.2046 66602
H(24) C(30) 3.0017 45501
H(24) C(34) 3.5362 66602
H(25) O(4) 2.9880 66602
H(25) C(19) 3.3285 45501
H(25) C(30) 3.3672 45501
H(26) O(4) 3.0246 66602
H(26) C(19) 3.1946 76602
H(26) C(20) 3.5772 76602
H(26) C(24) 3.2494 76602
H(27) O(7) 2.8403 76602
H(27) N(11) 3.4419 66602
H(27) C(22) 3.5065 76602
H(27) C(23) 3.5636 76602
H(27) C(24) 3.4252 76602
H(27) C(33) 3.5947 76602
H(27) C(34) 3.5888 66602
H(27) C(35) 3.4392 66602
H(28) O(4) 2.7891 76602
H(28) N(6) 3.0463 76602
H(28) C(19) 3.2809 76602
H(28) C(23) 3.2458 76602
H(28) C(24) 2.6789 76602
H(28) C(25) 2.8292 76602
H(29) O(4) 2.7040 76602
H(29) C(28) 3.2106 65501
H(30) O(7) 2.7535 76602
H(30) N(5) 3.1413 66501
H(30) N(10) 2.9689 76602
H(30) C(33) 3.0094 76602
H(31) C(28) 2.8414 65501
H(32) O(3) 3.0305 56501
H(32) N(5) 3.0451 66501
H(33) O(3) 3.0735 56501
H(33) N(4) 3.3211 56501
H(33) N(5) 3.5954 66501
H(33) N(11) 2.7273 66602
H(33) C(15) 3.4376 56501
H(34) O(3) 3.5551 56501
H(34) C(13) 2.8227 76502
H(35) C(28) 3.2693 65501
H(36) C(23) 3.3827 65501
H(36) C(36) 3.4199 65501
H(36) C(37) 3.0802 65501
H(36) C(38) 3.2783 65501
H(36) C(39) 3.3189 65501
H(36) C(40) 3.3004 65501
H(36) C(41) 2.9824 65501
H(37) O(3) 3.5581 65501
H(37) C(3) 3.5331 65501
H(37) C(35) 3.2463 65501
H(37) C(36) 3.1132 65501
H(38) O(2) 3.0073 76502
H(38) C(10) 3.2609 76502
H(39) C(2) 3.5356 65501
H(39) C(3) 3.5084 65501
H(40) N(3) 3.5783 65501
H(40) N(4) 3.1991 65501
H(40) N(5) 3.4864 65501
H(40) C(3) 3.4896 65501
H(40) C(15) 3.4750 65501
H(40) C(16) 2.9493 65501
H(40) C(17) 3.0064 65501
H(40) C(18) 3.3389 65501
H(41) N(5) 3.2977 65501
H(41) C(20) 3.0758 45501
H(41) C(21) 2.8682 45501
H(42) O(7) 2.5189 45501
H(42) N(11) 3.2417 65602
H(42) C(21) 2.8587 45501
H(42) C(22) 3.0209 45501
H(42) C(32) 3.1229 45501
H(42) C(33) 3.5427 45501
H(43) O(3) 2.9179 65602
H(43) N(4) 2.0258 65602
H(43) N(5) 3.2364 65602
H(43) C(15) 2.8164 65602
H(43) C(16) 3.0484 65602
H(43) C(31) 3.4169 66602
H(43) C(32) 3.4459 75602
H(44) O(7) 2.0737 45501
H(44) N(4) 3.5812 65602
H(44) C(33) 3.2419 45501
H(44) C(35) 3.2135 65602

loop_
_geom_torsion_atom_site_label_1
_geom_torsion_atom_site_label_2
_geom_torsion_atom_site_label_3
_geom_torsion_atom_site_label_4
_geom_torsion
N(7) O(5) O(6) N(8) 2(1)
N(8) O(5) O(6) N(7) -2(1)
O(6) O(5) N(7) N(8) -175(1)
O(6) O(5) N(7) C(25) 146(1)
O(6) O(5) N(7) C(27) -121(1)
O(6) O(5) N(7) C(42) 120(1)
N(8) O(5) N(7) O(6) 175(1)
N(8) O(5) N(7) C(25) -38(1)
N(8) O(5) N(7) C(27) 54(1)
N(8) O(5) N(7) C(42) -64(1)
O(6) O(5) N(8) N(7) 3(1)
O(6) O(5) N(8) C(25) 109(1)
O(6) O(5) N(8) C(27) -69(1)
O(6) O(5) N(8) C(42) 59(1)
N(7) O(5) N(8) O(6) -3(1)
N(7) O(5) N(8) C(25) 105(2)
N(7) O(5) N(8) C(27) -73(1)
N(7) O(5) N(8) C(42) 55(1)
O(5) O(6) N(7) N(8) 3(1)
O(5) O(6) N(7) C(25) -42(1)
O(5) O(6) N(7) C(27) 76(1)
O(5) O(6) N(7) C(42) -87(1)
N(8) O(6) N(7) O(5) -3(1)
N(8) O(6) N(7) C(25) -46(1)
N(8) O(6) N(7) C(27) 73(1)
N(8) O(6) N(7) C(42) -91(1)
O(5) O(6) N(8) N(7) -175(1)
O(5) O(6) N(8) C(25) -102(1)
O(5) O(6) N(8) C(27) 125(1)
O(5) O(6) N(8) C(42) -131(1)
N(7) O(6) N(8) O(5) 175(1)
N(7) O(6) N(8) C(25) 72(1)
N(7) O(6) N(8) C(27) -59(1)
N(7) O(6) N(8) C(42) 43(1)
O(1) N(1) C(7) N(2) -177.5(8)
O(1) N(1) C(7) C(6) 0(1)
C(9) N(1) C(7) N(2) -5.8(9)
C(9) N(1) C(7) C(6) 172.6(8)
O(1) N(1) C(9) C(8) -166.0(7)
O(1) N(1) C(9) C(12) -43(1)
O(1) N(1) C(9) C(13) 76.8(9)
C(7) N(1) C(9) C(8) 21.7(9)
C(7) N(1) C(9) C(12) 144.3(8)
C(7) N(1) C(9) C(13) -95.4(7)
O(2) N(2) C(7) N(1) 173.5(9)
O(2) N(2) C(7) C(6) -4(1)
C(8) N(2) C(7) N(1) -14(1)
C(8) N(2) C(7) C(6) 167.3(8)
O(2) N(2) C(8) C(9) -160.5(8)
O(2) N(2) C(8) C(10) -40(1)
O(2) N(2) C(8) C(11) 81(1)
C(7) N(2) C(8) C(9) 26.8(9)
C(7) N(2) C(8) C(10) 146.7(8)
C(7) N(2) C(8) C(11) -91.6(8)
C(15) N(3) C(14) C(4) -81.2(7)
C(18) N(3) C(14) C(4) 95.5(8)
C(14) N(3) C(15) O(3) -0.4(8)
C(14) N(3) C(15) N(4) -178.1(6)
C(18) N(3) C(15) O(3) -177.1(6)
C(18) N(3) C(15) N(4) 5.2(9)
C(14) N(3) C(18) C(17) -178.7(7)
C(15) N(3) C(18) C(17) -1(1)
C(16) N(4) C(15) O(3) 178.9(6)
C(16) N(4) C(15) N(3) -3.5(9)
C(15) N(4) C(16) N(5) -179.1(6)
C(15) N(4) C(16) C(17) -1(1)
O(4) N(6) C(25) N(7) 157(1)
O(4) N(6) C(25) N(8) -176(1)
O(4) N(6) C(25) C(24) 15(2)
O(4) N(6) C(25) C(42) 111(1)
C(26) N(6) C(25) N(7) -39(1)
C(26) N(6) C(25) N(8) -12(1)
C(26) N(6) C(25) C(24) 179(1)
C(26) N(6) C(25) C(42) -84(1)
C(42) N(6) C(25) N(7) 45.2(7)
C(42) N(6) C(25) N(8) 71(1)
C(42) N(6) C(25) C(24) -96(2)
O(4) N(6) C(26) C(27) 168.5(9)
O(4) N(6) C(26) C(28) -71(1)
O(4) N(6) C(26) C(29) 47(1)
C(25) N(6) C(26) C(27) 4(1)
C(25) N(6) C(26) C(28) 124.5(9)
C(25) N(6) C(26) C(29) -116(1)
C(42) N(6) C(26) C(27) -41.2(9)
C(42) N(6) C(26) C(28) 78.7(9)
C(42) N(6) C(26) C(29) -162.5(8)
O(4) N(6) C(42) N(7) 172(1)
O(4) N(6) C(42) N(8) -153(1)
O(4) N(6) C(42) C(25) -99(1)
O(4) N(6) C(42) C(41) -17(2)
C(25) N(6) C(42) N(7) -88(1)
C(25) N(6) C(42) N(8) -54.8(8)
C(25) N(6) C(42) C(41) 81(1)
C(26) N(6) C(42) N(7) 23(1)
C(26) N(6) C(42) N(8) 57(1)
C(26) N(6) C(42) C(25) 112(1)
C(26) N(6) C(42) C(41) -165(1)
O(5) N(7) N(8) O(6) 3(1)
O(5) N(7) N(8) C(25) -123(1)
O(5) N(7) N(8) C(27) 122.1(9)
O(5) N(7) N(8) C(42) -123(1)
O(6) N(7) N(8) O(5) -3(1)
O(6) N(7) N(8) C(25) -127(1)
O(6) N(7) N(8) C(27) 118.6(9)
O(6) N(7) N(8) C(42) -126(1)
C(25) N(7) N(8) O(5) 123(1)
C(25) N(7) N(8) O(6) 127(1)
C(25) N(7) N(8) C(27) -114(1)
C(25) N(7) N(8) C(42) 0(1)
C(27) N(7) N(8) O(5) -122(1)
C(27) N(7) N(8) O(6) -118(1)
C(27) N(7) N(8) C(25) 114(1)
C(27) N(7) N(8) C(42) 114.7(9)
C(42) N(7) N(8) O(5) 123(1)
C(42) N(7) N(8) O(6) 126(1)
C(42) N(7) N(8) C(25) 0(1)
C(42) N(7) N(8) C(27) -114.7(7)
O(5) N(7) C(25) N(6) 161(1)
O(5) N(7) C(25) N(8) 42(1)
O(5) N(7) C(25) C(24) -55(1)
O(5) N(7) C(25) C(42) -136(1)
O(6) N(7) C(25) N(6) -168(1)
O(6) N(7) C(25) N(8) 72(1)
O(6) N(7) C(25) C(24) -25(2)
O(6) N(7) C(25) C(42) -106(1)
N(8) N(7) C(25) N(6) 119(1)
N(8) N(7) C(25) C(24) -97(1)
N(8) N(7) C(25) C(42) -179(1)
C(27) N(7) C(25) N(6) 60(1)
C(27) N(7) C(25) N(8) -58(1)
C(27) N(7) C(25) C(24) -156(1)
C(27) N(7) C(25) C(42) 122(1)
C(42) N(7) C(25) N(6) -61(1)
C(42) N(7) C(25) N(8) 179(1)
C(42) N(7) C(25) C(24) 81(1)
O(5) N(7) C(27) N(8) -44(1)
O(5) N(7) C(27) C(26) -147.8(7)
O(5) N(7) C(27) C(30) -23(1)
O(5) N(7) C(27) C(31) 93.3(8)
O(6) N(7) C(27) N(8) -91(1)
O(6) N(7) C(27) C(26) 164(1)
O(6) N(7) C(27) C(30) -71(1)
O(6) N(7) C(27) C(31) 45(1)
N(8) N(7) C(27) C(26) -103.5(9)
N(8) N(7) C(27) C(30) 20(1)
N(8) N(7) C(27) C(31) 137(1)
C(25) N(7) C(27) N(8) 42(1)
C(25) N(7) C(27) C(26) -60.9(7)
C(25) N(7) C(27) C(30) 63(1)
C(25) N(7) C(27) C(31) -179.8(5)
C(42) N(7) C(27) N(8) 75(1)
C(42) N(7) C(27) C(26) -28(1)
C(42) N(7) C(27) C(30) 95(1)
C(42) N(7) C(27) C(31) -147(1)
O(5) N(7) C(42) N(6) 116(1)
O(5) N(7) C(42) N(8) 47(1)
O(5) N(7) C(42) C(25) 47(1)
O(5) N(7) C(42) C(41) -53(1)
O(6) N(7) C(42) N(6) 170(1)
O(6) N(7) C(42) N(8) 100(1)
O(6) N(7) C(42) C(25) 101(1)
O(6) N(7) C(42) C(41) 0(1)
N(8) N(7) C(42) N(6) 69(1)
N(8) N(7) C(42) C(25) 0(1)
N(8) N(7) C(42) C(41) -100(1)
C(25) N(7) C(42) N(6) 69(1)
C(25) N(7) C(42) N(8) 0(1)
C(25) N(7) C(42) C(41) -101(1)
C(27) N(7) C(42) N(6) 4(1)
C(27) N(7) C(42) N(8) -65(1)
C(27) N(7) C(42) C(25) -64(1)
C(27) N(7) C(42) C(41) -166(1)
O(5) N(8) C(25) N(6) -162(1)
O(5) N(8) C(25) N(7) -100(2)
O(5) N(8) C(25) C(24) 6(2)
O(5) N(8) C(25) C(42) -99(1)
O(6) N(8) C(25) N(6) -108(1)
O(6) N(8) C(25) N(7) -45(1)
O(6) N(8) C(25) C(24) 61(2)
O(6) N(8) C(25) C(42) -44(1)
N(7) N(8) C(25) N(6) -62(1)
N(7) N(8) C(25) C(24) 106(2)
N(7) N(8) C(25) C(42) 0(1)
C(27) N(8) C(25) N(6) 16(1)
C(27) N(8) C(25) N(7) 78(1)
C(27) N(8) C(25) C(24) -174(1)
C(27) N(8) C(25) C(42) 79(1)
C(42) N(8) C(25) N(6) -63(1)
C(42) N(8) C(25) N(7) 0(1)
C(42) N(8) C(25) C(24) 105(2)
O(5) N(8) C(27) N(7) 82(1)
O(5) N(8) C(27) C(26) 165(1)
O(5) N(8) C(27) C(30) -80(1)
O(5) N(8) C(27) C(31) 29(2)
O(6) N(8) C(27) N(7) 40.5(9)
O(6) N(8) C(27) C(26) 123.0(9)
O(6) N(8) C(27) C(30) -122(1)
O(6) N(8) C(27) C(31) -12(1)
N(7) N(8) C(27) C(26) 82(1)
N(7) N(8) C(27) C(30) -162(1)
N(7) N(8) C(27) C(31) -52(1)
C(25) N(8) C(27) N(7) -96(1)
C(25) N(8) C(27) C(26) -13(1)
C(25) N(8) C(27) C(30) 100(1)
C(25) N(8) C(27) C(31) -149(1)
C(42) N(8) C(27) N(7) -53(1)
C(42) N(8) C(27) C(26) 29(1)
C(42) N(8) C(27) C(30) 143(1)
C(42) N(8) C(27) C(31) -106(1)
O(5) N(8) C(42) N(6) 169(1)
O(5) N(8) C(42) N(7) -73(1)
O(5) N(8) C(42) C(25) 107(1)
O(5) N(8) C(42) C(41) 30(1)
O(6) N(8) C(42) N(6) -152.9(8)
O(6) N(8) C(42) N(7) -35(1)
O(6) N(8) C(42) C(25) 144(1)
O(6) N(8) C(42) C(41) 68(1)
N(7) N(8) C(42) N(6) -117(1)
N(7) N(8) C(42) C(25) -179(1)
N(7) N(8) C(42) C(41) 104(1)
C(25) N(8) C(42) N(6) 62(1)
C(25) N(8) C(42) N(7) 179(1)
C(25) N(8) C(42) C(41) -76(1)
C(27) N(8) C(42) N(6) -53(1)
C(27) N(8) C(42) N(7) 63(1)
C(27) N(8) C(42) C(25) -115(1)
C(27) N(8) C(42) C(41) 168(1)
C(33) N(9) C(32) C(22) -78(1)
C(33) N(9) C(32) C(40) -125.6(8)
C(36) N(9) C(32) C(22) 107(1)
C(36) N(9) C(32) C(40) 60(1)
C(32) N(9) C(33) O(7) 6.0(9)
C(32) N(9) C(33) N(10) -174.8(5)
C(36) N(9) C(33) O(7) -179.9(5)
C(36) N(9) C(33) N(10) -0.7(9)
C(32) N(9) C(36) C(35) 175.9(7)
C(33) N(9) C(36) C(35) 1(1)
C(34) N(10) C(33) O(7) 179.2(6)
C(34) N(10) C(33) N(9) 0.0(8)
C(33) N(10) C(34) N(11) 178.6(6)
C(33) N(10) C(34) C(35) -0.3(8)
C(6) C(1) C(2) C(3) 1(1)
C(2) C(1) C(6) C(5) 0(1)
C(2) C(1) C(6) C(7) 179.7(8)
C(1) C(2) C(3) C(4) -2(1)
C(2) C(3) C(4) C(5) 2(1)
C(2) C(3) C(4) C(14) -176.4(8)
C(3) C(4) C(5) C(6) -1(1)
C(14) C(4) C(5) C(6) 177.0(7)
C(3) C(4) C(14) N(3) -1(1)
C(5) C(4) C(14) N(3) 179.4(7)
C(4) C(5) C(6) C(1) 0(1)
C(4) C(5) C(6) C(7) -179.5(7)
C(1) C(6) C(7) N(1) 148.6(8)
C(1) C(6) C(7) N(2) -33(1)
C(5) C(6) C(7) N(1) -30(1)
C(5) C(6) C(7) N(2) 147.2(9)
N(2) C(8) C(9) N(1) -26.9(8)
N(2) C(8) C(9) C(12) -146.0(7)
N(2) C(8) C(9) C(13) 85.2(8)
C(10) C(8) C(9) N(1) -144.3(8)
C(10) C(8) C(9) C(12) 96.6(9)
C(10) C(8) C(9) C(13) -32(1)
C(11) C(8) C(9) N(1) 86.7(8)
C(11) C(8) C(9) C(12) -32.4(9)
C(11) C(8) C(9) C(13) -161.2(7)
N(4) C(16) C(17) C(18) 4(1)
N(5) C(16) C(17) C(18) -177.8(7)
C(16) C(17) C(18) N(3) -2(1)
C(24) C(19) C(20) C(21) 5(2)
C(20) C(19) C(24) C(23) -13(2)
C(20) C(19) C(24) C(25) -178(1)
C(20) C(19) C(24) C(41) -86(2)
C(19) C(20) C(21) C(22) -10(2)
C(20) C(21) C(22) C(23) 22(2)
C(20) C(21) C(22) C(32) -174(1)
C(20) C(21) C(22) C(40) 98(2)
C(21) C(22) C(23) C(24) -23(1)
C(21) C(22) C(23) C(40) 114(1)
C(21) C(22) C(23) C(41) 45(2)
C(32) C(22) C(23) C(24) 170(1)
C(32) C(22) C(23) C(40) -50(1)
C(32) C(22) C(23) C(41) -119(1)
C(40) C(22) C(23) C(24) -138(1)
C(40) C(22) C(23) C(41) -69(1)
C(21) C(22) C(32) N(9) 157(1)
C(21) C(22) C(32) C(40) -119(1)
C(23) C(22) C(32) N(9) -37(1)
C(23) C(22) C(32) C(40) 46(1)
C(40) C(22) C(32) N(9) -83(1)
C(21) C(22) C(40) C(23) -112(1)
C(21) C(22) C(40) C(32) 117(1)
C(21) C(22) C(40) C(39) 10(2)
C(23) C(22) C(40) C(32) -130.1(8)
C(23) C(22) C(40) C(39) 123(1)
C(32) C(22) C(40) C(23) 130.1(9)
C(32) C(22) C(40) C(39) -106(1)
C(22) C(23) C(24) C(19) 19(1)
C(22) C(23) C(24) C(25) -173(1)
C(22) C(23) C(24) C(41) 132.0(9)
C(40) C(23) C(24) C(19) -18(2)
C(40) C(23) C(24) C(25) 147(1)
C(40) C(23) C(24) C(41) 93(1)
C(41) C(23) C(24) C(19) -112(1)
C(41) C(23) C(24) C(25) 54(1)
C(22) C(23) C(40) C(32) 50.9(9)
C(22) C(23) C(40) C(39) -118(1)
C(24) C(23) C(40) C(22) 60(1)
C(24) C(23) C(40) C(32) 111(1)
C(24) C(23) C(40) C(39) -57(2)
C(41) C(23) C(40) C(22) 134(1)
C(41) C(23) C(40) C(32) -174.7(9)
C(41) C(23) C(40) C(39) 16(1)
C(22) C(23) C(41) C(24) -84(1)
C(22) C(23) C(41) C(37) 25(2)
C(22) C(23) C(41) C(42) -143(1)
C(24) C(23) C(41) C(37) 109(1)
C(24) C(23) C(41) C(42) -58(1)
C(40) C(23) C(41) C(24) -128(1)
C(40) C(23) C(41) C(37) -18(1)
C(40) C(23) C(41) C(42) 173(1)
C(19) C(24) C(25) N(6) -162(1)
C(19) C(24) C(25) N(7) 69(2)
C(19) C(24) C(25) N(8) 31(2)
C(19) C(24) C(25) C(42) 121(1)
C(23) C(24) C(25) N(6) 30(2)
C(23) C(24) C(25) N(7) -96(1)
C(23) C(24) C(25) N(8) -134(1)
C(23) C(24) C(25) C(42) -45(1)
C(41) C(24) C(25) N(6) 76(1)
C(41) C(24) C(25) N(7) -51(1)
C(41) C(24) C(25) N(8) -89(1)
C(41) C(24) C(25) C(42) 0(1)
C(19) C(24) C(41) C(23) 113(1)
C(19) C(24) C(41) C(37) 4(1)
C(19) C(24) C(41) C(42) -118(1)
C(23) C(24) C(41) C(37) -109(1)
C(23) C(24) C(41) C(42) 127(1)
C(25) C(24) C(41) C(23) -127(1)
C(25) C(24) C(41) C(37) 123(1)
C(25) C(24) C(41) C(42) -0.0(8)
N(6) C(25) C(42) N(7) 107(1)
N(6) C(25) C(42) N(8) 108(1)
N(6) C(25) C(42) C(41) -126(1)
N(7) C(25) C(42) N(6) -107(1)
N(7) C(25) C(42) N(8) 0(1)
N(7) C(25) C(42) C(41) 125(1)
N(8) C(25) C(42) N(6) -108(1)
N(8) C(25) C(42) N(7) 0(1)
N(8) C(25) C(42) C(41) 124(1)
C(24) C(25) C(42) N(6) 126(1)
C(24) C(25) C(42) N(7) -125(1)
C(24) C(25) C(42) N(8) -124(1)
C(24) C(25) C(42) C(41) 0(1)
N(6) C(26) C(27) N(7) 40.1(8)
N(6) C(26) C(27) N(8) 4(1)
N(6) C(26) C(27) C(30) -91.1(9)
N(6) C(26) C(27) C(31) 143.2(8)
C(28) C(26) C(27) N(7) -74.3(8)
C(28) C(26) C(27) N(8) -109.7(9)
C(28) C(26) C(27) C(30) 154.5(8)
C(28) C(26) C(27) C(31) 28(1)
C(29) C(26) C(27) N(7) 156.3(7)
C(29) C(26) C(27) N(8) 120.8(9)
C(29) C(26) C(27) C(30) 25(1)
C(29) C(26) C(27) C(31) -100.6(9)
N(9) C(32) C(40) C(22) 115(1)
N(9) C(32) C(40) C(23) 60(1)
N(9) C(32) C(40) C(39) -129(1)
C(22) C(32) C(40) C(23) -55(1)
C(22) C(32) C(40) C(39) 114(1)
N(10) C(34) C(35) C(36) 1(1)
N(11) C(34) C(35) C(36) -177.6(7)
C(34) C(35) C(36) N(9) -1(1)
C(41) C(37) C(38) C(39) 3(2)
C(38) C(37) C(41) C(23) 9(2)
C(38) C(37) C(41) C(24) 77(1)
C(38) C(37) C(41) C(42) 177(1)
C(37) C(38) C(39) C(40) -5(2)
C(38) C(39) C(40) C(22) -99(1)
C(38) C(39) C(40) C(23) -5(2)
C(38) C(39) C(40) C(32) -174(1)
C(23) C(41) C(42) N(6) -21(1)
C(23) C(41) C(42) N(7) 146(1)
C(23) C(41) C(42) N(8) 103(1)
C(23) C(41) C(42) C(25) 45(1)
C(24) C(41) C(42) N(6) -67(1)
C(24) C(41) C(42) N(7) 101(1)
C(24) C(41) C(42) N(8) 57(1)
C(24) C(41) C(42) C(25) 0(1)
C(37) C(41) C(42) N(6) 169(1)
C(37) C(41) C(42) N(7) -21(2)
C(37) C(41) C(42) N(8) -65(1)
C(37) C(41) C(42) C(25) -122(1)
